data_4070788
loop_
_publ_author_name
'Datta, Simmi'
'Gamer, Michael T.'
'Roesky, Peter W.'

_publ_section_title
;
 Aminotroponiminate Complexes of the Heavy Alkaline Earth and the Divalent
 Lanthanide Metals as Catalysts for the Hydroamination/Cyclization
 Reaction
;
_journal_issue 6
_journal_name_full Organometallics
_journal_page_first 1207
_journal_paper_doi 10.1021/om701014d
_journal_volume 27
_journal_year 2008
_chemical_absolute_configuration rmad
_chemical_formula_moiety 'C27 H53 N3 O2 Si2 Sr'
_chemical_formula_sum 'C27 H53 N3 O2 Si2 Sr'
_chemical_formula_weight 595.52
_chemical_name_systematic
; 
 ? 
;
_space_group_IT_number 4
_symmetry_cell_setting monoclinic
_symmetry_Int_Tables_number 4
_symmetry_space_group_name_Hall 'P 2yb'
_symmetry_space_group_name_H-M 'P 1 21 1'
_atom_sites_solution_hydrogens geom
_atom_sites_solution_primary direct
_atom_sites_solution_secondary difmap
_audit_creation_date 06-11-09
_audit_creation_method 'STOE X-RED'
_cell_angle_alpha 90.00
_cell_angle_beta 95.166(7)
_cell_angle_gamma 90.00
_cell_formula_units_Z 2
_cell_length_a 10.0783(8)
_cell_length_b 14.8443(10)
_cell_length_c 11.2553(10)
_cell_measurement_reflns_used 10841
_cell_measurement_temperature 200(2)
_cell_measurement_theta_max 29.56
_cell_measurement_theta_min 2.75
_cell_volume 1677.0(2)
_computing_cell_refinement 'STOE X-AREA, PLATON (A.L.Spek, 2005)'
_computing_data_collection 'STOE X-AREA'
_computing_data_reduction 'STOE X-RED, PLATON (A.L.Spek, 2005)'
_computing_molecular_graphics 'Diamond 2.1e'
_computing_publication_material 'X-STEP32, Microsoft Word'
_computing_structure_refinement 'SHELXL-97 (Sheldrick, 1997)'
_computing_structure_solution 'SHELXS-97 (Sheldrick, 1997)'
_diffrn_ambient_temperature 200(2)
_diffrn_measured_fraction_theta_full 0.994
_diffrn_measured_fraction_theta_max 0.994
_diffrn_measurement_device_type 'STOE IPDS 2T'
_diffrn_measurement_method 'area detector'
_diffrn_radiation_monochromator graphite
_diffrn_radiation_source 'fine-focus sealed tube'
_diffrn_radiation_type MoK\a
_diffrn_radiation_wavelength 0.71073
_diffrn_reflns_av_R_equivalents 0.0400
_diffrn_reflns_av_sigmaI/netI 0.0445
_diffrn_reflns_limit_h_max 11
_diffrn_reflns_limit_h_min -11
_diffrn_reflns_limit_k_max 17
_diffrn_reflns_limit_k_min -17
_diffrn_reflns_limit_l_max 13
_diffrn_reflns_limit_l_min -13
_diffrn_reflns_number 8688
_diffrn_reflns_theta_full 25.02
_diffrn_reflns_theta_max 25.02
_diffrn_reflns_theta_min 2.74
_exptl_absorpt_coefficient_mu 1.704
_exptl_absorpt_correction_T_max 0.5466
_exptl_absorpt_correction_T_min 0.4864
_exptl_absorpt_correction_type integration
_exptl_absorpt_process_details 'STOE X-RED & X-SHAPE'
_exptl_crystal_colour yellow
_exptl_crystal_density_diffrn 1.179
_exptl_crystal_density_method 'not measured'
_exptl_crystal_description prism
_exptl_crystal_F_000 636
_exptl_crystal_size_max 0.497
_exptl_crystal_size_mid 0.451
_exptl_crystal_size_min 0.404
_refine_diff_density_max 0.392
_refine_diff_density_min -0.322
_refine_diff_density_rms 0.048
_refine_ls_abs_structure_details 'Flack H D (1983), Acta Cryst. A39, 876-881'
_refine_ls_abs_structure_Flack -0.005(6)
_refine_ls_extinction_method none
_refine_ls_goodness_of_fit_ref 1.003
_refine_ls_hydrogen_treatment constr
_refine_ls_matrix_type full
_refine_ls_number_parameters 325
_refine_ls_number_reflns 5619
_refine_ls_number_restraints 1
_refine_ls_restrained_S_all 1.003
_refine_ls_R_factor_all 0.0465
_refine_ls_R_factor_gt 0.0377
_refine_ls_shift/su_max 0.000
_refine_ls_shift/su_mean 0.000
_refine_ls_structure_factor_coef Fsqd
_refine_ls_weighting_details 'calc w=1/[\s^2^(Fo^2^)+(0.0496P)^2^+0.4257P] where P=(Fo^2^+2Fc^2^)/3'
_refine_ls_weighting_scheme calc
_refine_ls_wR_factor_gt 0.0831
_refine_ls_wR_factor_ref 0.0872
_reflns_number_gt 5046
_reflns_number_total 5619
_reflns_threshold_expression >2sigma(I)
_cod_data_source_file om701014d-file001.cif
_cod_data_source_block 2
_cod_original_sg_symbol_H-M 'P 21'
_cod_database_code 4070788

loop_
_symmetry_equiv_pos_as_xyz
'x, y, z'
'-x, y+1/2, -z'

loop_
_atom_site_label
_atom_site_type_symbol
_atom_site_fract_x
_atom_site_fract_y
_atom_site_fract_z
_atom_site_U_iso_or_equiv
_atom_site_adp_type
_atom_site_occupancy
_atom_site_symmetry_multiplicity
_atom_site_calc_flag
_atom_site_refinement_flags
_atom_site_disorder_assembly
_atom_site_disorder_group
C1 C 1.1041(4) 0.4246(2) 0.4082(3) 0.0313(8) Uani 1 1 d . B .
C2 C 1.2225(4) 0.4788(3) 0.4235(4) 0.0413(9) Uani 1 1 d . . .
H2 H 1.2353 0.5160 0.3567 0.050 Uiso 1 1 calc R . .
C3 C 1.3210(4) 0.4876(3) 0.5158(4) 0.0484(11) Uani 1 1 d . . .
H3 H 1.3889 0.5298 0.5022 0.058 Uiso 1 1 calc R . .
C4 C 1.3364(5) 0.4449(4) 0.6242(4) 0.0553(12) Uani 1 1 d . . .
H4 H 1.4168 0.4555 0.6730 0.066 Uiso 1 1 calc R . .
C5 C 1.2448(5) 0.3881(3) 0.6675(4) 0.0561(13) Uani 1 1 d . . .
H5 H 1.2735 0.3597 0.7410 0.067 Uiso 1 1 calc R . .
C6 C 1.1167(4) 0.3657(4) 0.6211(3) 0.0499(9) Uani 1 1 d . . .
H6 H 1.0718 0.3268 0.6713 0.060 Uiso 1 1 calc R . .
C7 C 1.0389(4) 0.3890(2) 0.5136(4) 0.0345(9) Uani 1 1 d . . .
C8 C 1.1067(4) 0.4329(3) 0.1957(4) 0.0421(9) Uani 1 1 d . . .
H8 H 1.2054 0.4289 0.2146 0.050 Uiso 1 1 calc R . .
C9 C 1.0717(5) 0.5283(4) 0.1546(4) 0.0593(13) Uani 1 1 d . . .
H9A H 0.9763 0.5318 0.1292 0.089 Uiso 1 1 calc R . .
H9B H 1.1229 0.5441 0.0876 0.089 Uiso 1 1 calc R . .
H9C H 1.0934 0.5704 0.2206 0.089 Uiso 1 1 calc R . .
C10 C 1.0651(5) 0.3653(6) 0.0969(4) 0.0669(12) Uani 1 1 d . . .
H10A H 1.0872 0.3041 0.1250 0.100 Uiso 1 1 calc R . .
H10B H 1.1125 0.3785 0.0266 0.100 Uiso 1 1 calc R . .
H10C H 0.9689 0.3698 0.0757 0.100 Uiso 1 1 calc R . .
C11 C 0.8355(4) 0.3489(3) 0.5984(4) 0.0460(11) Uani 1 1 d . . .
H11 H 0.8815 0.3753 0.6728 0.055 Uiso 1 1 calc R . .
C12 C 0.8308(6) 0.2460(3) 0.6118(5) 0.0652(14) Uani 1 1 d . . .
H12A H 0.7810 0.2198 0.5414 0.098 Uiso 1 1 calc R . .
H12B H 0.7866 0.2306 0.6832 0.098 Uiso 1 1 calc R . .
H12C H 0.9217 0.2220 0.6195 0.098 Uiso 1 1 calc R . .
C13 C 0.6960(5) 0.3865(3) 0.5805(4) 0.0566(14) Uani 1 1 d . . .
H13A H 0.7001 0.4520 0.5704 0.085 Uiso 1 1 calc R . .
H13B H 0.6481 0.3724 0.6502 0.085 Uiso 1 1 calc R . .
H13C H 0.6491 0.3595 0.5091 0.085 Uiso 1 1 calc R . .
C14 C 0.7854(5) 0.5961(3) 0.3556(4) 0.0562(12) Uani 1 1 d . . .
H14A H 0.7508 0.5561 0.4148 0.084 Uiso 1 1 calc R . .
H14B H 0.7859 0.6583 0.3848 0.084 Uiso 1 1 calc R . .
H14C H 0.8765 0.5781 0.3423 0.084 Uiso 1 1 calc R . .
C15 C 0.7372(8) 0.6777(4) 0.1102(5) 0.0809(19) Uani 1 1 d . . .
H15A H 0.8276 0.6630 0.0911 0.121 Uiso 1 1 calc R . .
H15B H 0.7375 0.7363 0.1503 0.121 Uiso 1 1 calc R . .
H15C H 0.6776 0.6801 0.0365 0.121 Uiso 1 1 calc R . .
C16 C 0.5068(6) 0.6267(5) 0.2486(6) 0.0758(17) Uani 1 1 d . . .
H16A H 0.4483 0.6332 0.1748 0.114 Uiso 1 1 calc R . .
H16B H 0.5148 0.6848 0.2900 0.114 Uiso 1 1 calc R . .
H16C H 0.4692 0.5821 0.3002 0.114 Uiso 1 1 calc R . .
C17 C 0.6912(7) 0.4984(5) -0.1076(5) 0.0789(18) Uani 1 1 d . . .
H17A H 0.6823 0.5641 -0.1054 0.118 Uiso 1 1 calc R . .
H17B H 0.6459 0.4753 -0.1821 0.118 Uiso 1 1 calc R . .
H17C H 0.7858 0.4822 -0.1032 0.118 Uiso 1 1 calc R . .
C18 C 0.4299(5) 0.4688(5) -0.0073(5) 0.0773(18) Uani 1 1 d . . .
H18A H 0.3829 0.4415 0.0561 0.116 Uiso 1 1 calc R . .
H18B H 0.3977 0.4422 -0.0842 0.116 Uiso 1 1 calc R . .
H18C H 0.4131 0.5339 -0.0095 0.116 Uiso 1 1 calc R . .
C19 C 0.6383(7) 0.3232(4) 0.0071(5) 0.0684(16) Uani 1 1 d . . .
H19A H 0.5999 0.2919 0.0726 0.103 Uiso 1 1 calc R . .
H19B H 0.7338 0.3099 0.0100 0.103 Uiso 1 1 calc R . .
H19C H 0.5941 0.3027 -0.0692 0.103 Uiso 1 1 calc R . .
C20 C 0.8539(6) 0.1345(4) 0.1640(7) 0.091(2) Uani 1 1 d . . .
H20A H 0.7657 0.1058 0.1678 0.110 Uiso 1 1 calc R . .
H20B H 0.8561 0.1629 0.0845 0.110 Uiso 1 1 calc R . .
C21 C 0.9556(8) 0.0692(4) 0.1813(6) 0.090(2) Uani 1 1 d . . .
H21A H 1.0100 0.0685 0.1124 0.108 Uiso 1 1 calc R . .
H21B H 0.9163 0.0087 0.1895 0.108 Uiso 1 1 calc R . .
C22 C 1.0405(8) 0.0938(4) 0.2933(6) 0.087(2) Uani 1 1 d . . .
H22A H 1.0498 0.0419 0.3485 0.104 Uiso 1 1 calc R . .
H22B H 1.1304 0.1129 0.2743 0.104 Uiso 1 1 calc R . .
C23 C 0.9738(7) 0.1657(4) 0.3449(6) 0.081(2) Uani 1 1 d . . .
H23A H 1.0383 0.2134 0.3719 0.098 Uiso 1 1 calc R . .
H23B H 0.9302 0.1440 0.4149 0.098 Uiso 1 1 calc R . .
C24 C 0.4502(5) 0.3219(4) 0.3027(6) 0.0620(14) Uani 1 1 d . . .
H24A H 0.4085 0.3254 0.2198 0.074 Uiso 1 1 calc R A 1
H24B H 0.4601 0.3836 0.3354 0.074 Uiso 1 1 calc R A 1
C25A C 0.3664(8) 0.2646(5) 0.3788(8) 0.0493(18) Uiso 0.60 1 d P B 1
H25A H 0.3675 0.2893 0.4606 0.059 Uiso 0.60 1 calc PR B 1
H25B H 0.2730 0.2614 0.3433 0.059 Uiso 0.60 1 calc PR B 1
C25B C 0.3532(14) 0.2559(9) 0.3130(14) 0.058(3) Uiso 0.40 1 d P B 2
H25C H 0.3131 0.2370 0.2333 0.069 Uiso 0.40 1 calc PR B 2
H25D H 0.2817 0.2785 0.3600 0.069 Uiso 0.40 1 calc PR B 2
C26 C 0.4309(6) 0.1742(4) 0.3799(6) 0.0705(16) Uani 1 1 d . . .
H26A H 0.3699 0.1297 0.3382 0.085 Uiso 1 1 calc R B 1
H26B H 0.4524 0.1535 0.4631 0.085 Uiso 1 1 calc R B 1
C27 C 0.5553(5) 0.1824(3) 0.3180(6) 0.0672(15) Uani 1 1 d . B .
H27A H 0.6311 0.1537 0.3657 0.081 Uiso 1 1 calc R . .
H27B H 0.5439 0.1533 0.2386 0.081 Uiso 1 1 calc R . .
N1 N 1.0419(3) 0.4074(2) 0.3026(3) 0.0361(7) Uani 1 1 d . B .
N2 N 0.9089(3) 0.3755(3) 0.4957(3) 0.0338(7) Uani 1 1 d . B .
N3 N 0.6807(3) 0.4827(2) 0.1566(3) 0.0368(7) Uani 1 1 d . B .
O1 O 0.8748(3) 0.2014(2) 0.2555(3) 0.0593(9) Uani 1 1 d . B .
O2 O 0.5782(3) 0.27770(19) 0.3061(3) 0.0471(7) Uani 1 1 d . B .
Si1 Si 0.67682(13) 0.58823(8) 0.21184(10) 0.0419(3) Uani 1 1 d . B .
Si2 Si 0.61364(13) 0.44780(9) 0.02258(11) 0.0440(3) Uani 1 1 d . B .
Sr Sr 0.79572(3) 0.364021(18) 0.28253(3) 0.03223(9) Uani 1 1 d . . .

loop_
_atom_site_aniso_label
_atom_site_aniso_U_11
_atom_site_aniso_U_22
_atom_site_aniso_U_33
_atom_site_aniso_U_23
_atom_site_aniso_U_13
_atom_site_aniso_U_12
C1 0.0243(18) 0.0281(18) 0.042(2) -0.0033(15) 0.0031(15) 0.0030(15)
C2 0.034(2) 0.046(2) 0.045(2) -0.0067(18) 0.0047(18) -0.0081(18)
C3 0.034(2) 0.055(3) 0.055(3) -0.019(2) 0.003(2) -0.011(2)
C4 0.036(2) 0.070(3) 0.057(3) -0.010(2) -0.012(2) -0.002(2)
C5 0.052(3) 0.058(3) 0.054(3) 0.008(2) -0.018(2) -0.001(2)
C6 0.047(2) 0.051(2) 0.050(2) 0.013(3) -0.0048(17) -0.002(3)
C7 0.036(2) 0.026(2) 0.041(2) 0.0000(13) 0.0014(16) -0.0014(14)
C8 0.030(2) 0.060(3) 0.037(2) -0.0059(18) 0.0036(16) -0.0023(19)
C9 0.052(3) 0.072(3) 0.054(3) 0.021(2) 0.010(2) 0.003(3)
C10 0.066(3) 0.088(3) 0.047(2) -0.012(4) 0.008(2) -0.019(4)
C11 0.048(2) 0.051(3) 0.040(2) 0.000(2) 0.0086(16) -0.007(2)
C12 0.065(4) 0.053(3) 0.081(4) 0.017(3) 0.024(3) -0.011(2)
C13 0.050(3) 0.065(4) 0.057(3) -0.003(2) 0.021(2) -0.003(2)
C14 0.062(3) 0.051(3) 0.054(3) -0.017(2) -0.004(2) 0.008(2)
C15 0.132(6) 0.045(3) 0.070(4) 0.005(3) 0.030(4) -0.003(3)
C16 0.070(4) 0.085(4) 0.075(4) 0.003(3) 0.016(3) 0.033(3)
C17 0.089(5) 0.100(5) 0.049(3) 0.000(3) 0.011(3) -0.019(4)
C18 0.042(3) 0.125(5) 0.062(3) -0.005(3) -0.014(3) 0.005(3)
C19 0.073(4) 0.065(3) 0.065(3) -0.023(3) -0.007(3) -0.012(3)
C20 0.069(4) 0.071(4) 0.126(6) -0.056(4) -0.035(4) 0.023(3)
C21 0.122(6) 0.071(4) 0.071(4) -0.028(3) -0.019(4) 0.044(4)
C22 0.106(5) 0.062(4) 0.086(4) -0.022(3) -0.025(4) 0.040(4)
C23 0.080(4) 0.068(4) 0.089(4) -0.031(3) -0.028(3) 0.037(3)
C24 0.032(2) 0.053(3) 0.100(4) 0.014(3) 0.007(2) 0.010(2)
C26 0.057(3) 0.053(3) 0.105(4) 0.013(3) 0.029(3) -0.006(3)
C27 0.050(3) 0.038(2) 0.114(5) 0.005(3) 0.009(3) 0.000(2)
N1 0.0243(16) 0.0430(17) 0.0409(18) -0.0009(14) 0.0022(14) -0.0020(14)
N2 0.0323(15) 0.032(2) 0.0374(15) -0.0019(15) 0.0043(11) -0.0052(15)
N3 0.0326(17) 0.0377(17) 0.0394(18) 0.0008(14) -0.0007(14) 0.0019(14)
O1 0.0444(19) 0.0415(17) 0.089(2) -0.0268(16) -0.0117(17) 0.0124(14)
O2 0.0284(15) 0.0354(15) 0.078(2) 0.0062(14) 0.0060(14) -0.0002(12)
Si1 0.0490(7) 0.0378(6) 0.0394(6) 0.0037(5) 0.0068(5) 0.0080(5)
Si2 0.0370(7) 0.0578(8) 0.0364(6) -0.0014(6) -0.0013(5) -0.0034(6)
Sr 0.02480(15) 0.03165(15) 0.03958(16) -0.0032(2) -0.00076(10) 0.0005(2)

loop_
_atom_type_symbol
_atom_type_description
_atom_type_scat_dispersion_real
_atom_type_scat_dispersion_imag
_atom_type_scat_source
C C 0.0033 0.0016 'International Tables Vol C Tables 4.2.6.8 and 6.1.1.4'
H H 0.0000 0.0000 'International Tables Vol C Tables 4.2.6.8 and 6.1.1.4'
N N 0.0061 0.0033 'International Tables Vol C Tables 4.2.6.8 and 6.1.1.4'
O O 0.0106 0.0060 'International Tables Vol C Tables 4.2.6.8 and 6.1.1.4'
Si Si 0.0817 0.0704 'International Tables Vol C Tables 4.2.6.8 and 6.1.1.4'
Sr Sr -1.5307 3.2498 'International Tables Vol C Tables 4.2.6.8 and 6.1.1.4'

loop_
_geom_angle_atom_site_label_1
_geom_angle_atom_site_label_2
_geom_angle_atom_site_label_3
_geom_angle
N1 C1 C2 122.6(4)
N1 C1 C7 116.0(3)
C2 C1 C7 121.4(3)
N1 C1 Sr 40.07(18)
C2 C1 Sr 155.7(3)
C7 C1 Sr 77.8(2)
C3 C2 C1 132.6(4)
C4 C3 C2 130.1(4)
C3 C4 C5 125.0(4)
C4 C5 C6 130.3(4)
C5 C6 C7 133.0(5)
N2 C7 C6 123.6(4)
N2 C7 C1 115.5(3)
C6 C7 C1 120.7(4)
N1 C8 C9 112.3(4)
N1 C8 C10 108.3(4)
C9 C8 C10 110.4(4)
N2 C11 C13 108.7(3)
N2 C11 C12 111.3(4)
C13 C11 C12 110.1(4)
C21 C20 O1 108.5(5)
C20 C21 C22 107.5(5)
C23 C22 C21 105.8(5)
C22 C23 O1 108.2(5)
C25B C24 O2 108.0(7)
C25B C24 C25A 29.6(6)
O2 C24 C25A 105.8(5)
C26 C25A C24 104.2(6)
C24 C25B C26 104.8(9)
C25A C26 C27 107.8(5)
C25A C26 C25B 27.9(5)
C27 C26 C25B 96.6(6)
O2 C27 C26 105.8(4)
C1 N1 C8 118.6(3)
C1 N1 Sr 120.5(2)
C8 N1 Sr 119.5(2)
C7 N2 C11 118.6(3)
C7 N2 Sr 120.2(2)
C11 N2 Sr 120.1(2)
Si2 N3 Si1 126.6(2)
Si2 N3 Sr 115.10(16)
Si1 N3 Sr 118.26(16)
C20 O1 C23 107.1(4)
C20 O1 Sr 135.1(3)
C23 O1 Sr 117.5(3)
C27 O2 C24 107.3(4)
C27 O2 Sr 130.0(3)
C24 O2 Sr 122.6(3)
N3 Si1 C14 110.19(19)
N3 Si1 C16 114.4(3)
C14 Si1 C16 105.3(3)
N3 Si1 C15 114.2(2)
C14 Si1 C15 106.5(3)
C16 Si1 C15 105.6(3)
N3 Si1 Sr 37.36(11)
C14 Si1 Sr 73.15(15)
C16 Si1 Sr 121.5(2)
C15 Si1 Sr 131.6(2)
N3 Si2 C19 110.0(2)
N3 Si2 C17 114.6(2)
C19 Si2 C17 104.7(3)
N3 Si2 C18 114.9(2)
C19 Si2 C18 106.5(3)
C17 Si2 C18 105.4(3)
N3 Si2 Sr 39.45(11)
C19 Si2 Sr 70.54(19)
C17 Si2 Sr 124.4(2)
C18 Si2 Sr 129.5(2)
N3 Sr N1 105.75(11)
N3 Sr N2 129.20(11)
N1 Sr N2 63.55(10)
N3 Sr O1 137.16(11)
N1 Sr O1 86.45(11)
N2 Sr O1 93.22(11)
N3 Sr O2 93.09(10)
N1 Sr O2 161.17(10)
N2 Sr O2 104.33(10)
O1 Sr O2 79.66(10)
N3 Sr C1 114.22(10)
N1 Sr C1 19.41(10)
N2 Sr C1 44.35(9)
O1 Sr C1 90.92(9)
O2 Sr C1 147.13(10)
N3 Sr Si2 25.45(8)
N1 Sr Si2 114.33(8)
N2 Sr Si2 154.62(9)
O1 Sr Si2 112.09(8)
O2 Sr Si2 82.93(7)
C1 Sr Si2 129.40(7)
N3 Sr Si1 24.37(8)
N1 Sr Si1 95.03(8)
N2 Sr Si1 104.84(9)
O1 Sr Si1 160.53(9)
O2 Sr Si1 102.31(7)
C1 Sr Si1 96.91(6)
Si2 Sr Si1 49.82(3)

loop_
_geom_bond_atom_site_label_1
_geom_bond_atom_site_label_2
_geom_bond_distance
C1 N1 1.319(5)
C1 C2 1.436(5)
C1 C7 1.502(5)
C1 Sr 3.417(4)
C2 C3 1.377(6)
C3 C4 1.371(7)
C4 C5 1.372(7)
C5 C6 1.389(6)
C6 C7 1.424(5)
C7 N2 1.324(5)
C8 N1 1.469(5)
C8 C9 1.521(7)
C8 C10 1.529(7)
C11 N2 1.481(5)
C11 C13 1.510(6)
C11 C12 1.536(7)
C14 Si1 1.873(5)
C15 Si1 1.889(6)
C16 Si1 1.887(6)
C17 Si2 1.878(6)
C18 Si2 1.879(5)
C19 Si2 1.877(6)
C20 C21 1.411(8)
C20 O1 1.432(6)
C21 C22 1.503(8)
C22 C23 1.414(8)
C23 O1 1.451(6)
C24 C25B 1.396(14)
C24 O2 1.445(5)
C24 C25A 1.516(10)
C25A C26 1.492(10)
C25B C26 1.595(14)
C26 C27 1.493(8)
C27 O2 1.441(6)
N1 Sr 2.554(3)
N2 Sr 2.568(3)
N3 Si2 1.678(3)
N3 Si1 1.688(3)
N3 Sr 2.482(3)
O1 Sr 2.569(3)
O2 Sr 2.573(3)
Si1 Sr 3.6020(12)
Si2 Sr 3.5366(13)

loop_
_geom_torsion_atom_site_label_1
_geom_torsion_atom_site_label_2
_geom_torsion_atom_site_label_3
_geom_torsion_atom_site_label_4
_geom_torsion
N1 C1 C2 C3 -161.0(4)
C7 C1 C2 C3 23.0(7)
Sr C1 C2 C3 161.4(5)
C1 C2 C3 C4 0.7(9)
C2 C3 C4 C5 -6.6(9)
C3 C4 C5 C6 -5.4(10)
C4 C5 C6 C7 3.2(11)
C5 C6 C7 N2 -165.8(6)
C5 C6 C7 C1 19.2(9)
N1 C1 C7 N2 -24.4(5)
C2 C1 C7 N2 151.9(4)
Sr C1 C7 N2 -11.9(3)
N1 C1 C7 C6 151.0(4)
C2 C1 C7 C6 -32.7(6)
Sr C1 C7 C6 163.5(4)
O1 C20 C21 C22 3.0(10)
C20 C21 C22 C23 7.7(10)
C21 C22 C23 O1 -15.3(9)
C25B C24 C25A C26 76.5(14)
O2 C24 C25A C26 -22.3(7)
O2 C24 C25B C26 24.7(11)
C25A C24 C25B C26 -65.7(12)
C24 C25A C26 C27 5.9(8)
C24 C25A C26 C25B -63.7(13)
C24 C25B C26 C25A 77.3(14)
C24 C25B C26 C27 -38.7(10)
C25A C26 C27 O2 12.5(7)
C25B C26 C27 O2 38.8(8)
C2 C1 N1 C8 9.5(5)
C7 C1 N1 C8 -174.3(3)
Sr C1 N1 C8 166.6(5)
C2 C1 N1 Sr -157.0(3)
C7 C1 N1 Sr 19.2(4)
C9 C8 N1 C1 -89.3(4)
C10 C8 N1 C1 148.4(4)
C9 C8 N1 Sr 77.4(4)
C10 C8 N1 Sr -44.9(5)
C6 C7 N2 C11 10.6(6)
C1 C7 N2 C11 -174.2(4)
C6 C7 N2 Sr -157.2(4)
C1 C7 N2 Sr 18.0(4)
C13 C11 N2 C7 148.4(4)
C12 C11 N2 C7 -90.1(5)
C13 C11 N2 Sr -43.8(5)
C12 C11 N2 Sr 77.7(4)
C21 C20 O1 C23 -12.4(9)
C21 C20 O1 Sr 161.1(5)
C22 C23 O1 C20 17.5(8)
C22 C23 O1 Sr -157.4(5)
C26 C27 O2 C24 -27.2(6)
C26 C27 O2 Sr 155.9(4)
C25B C24 O2 C27 0.3(9)
C25A C24 O2 C27 31.2(6)
C25B C24 O2 Sr 177.5(7)
C25A C24 O2 Sr -151.6(4)
Si2 N3 Si1 C14 -172.2(3)
Sr N3 Si1 C14 7.9(3)
Si2 N3 Si1 C16 69.4(3)
Sr N3 Si1 C16 -110.4(3)
Si2 N3 Si1 C15 -52.4(4)
Sr N3 Si1 C15 127.7(3)
Si2 N3 Si1 Sr 179.9(4)
Si1 N3 Si2 C19 -177.2(3)
Sr N3 Si2 C19 2.6(3)
Si1 N3 Si2 C17 65.2(4)
Sr N3 Si2 C17 -115.0(3)
Si1 N3 Si2 C18 -57.2(4)
Sr N3 Si2 C18 122.7(3)
Si1 N3 Si2 Sr -179.9(4)
Si2 N3 Sr N1 113.81(18)
Si1 N3 Sr N1 -66.3(2)
Si2 N3 Sr N2 -177.74(14)
Si1 N3 Sr N2 2.1(3)
Si2 N3 Sr O1 11.7(3)
Si1 N3 Sr O1 -168.41(16)
Si2 N3 Sr O2 -66.40(19)
Si1 N3 Sr O2 113.48(19)
Si2 N3 Sr C1 132.43(17)
Si1 N3 Sr C1 -47.7(2)
Si1 N3 Sr Si2 179.9(3)
Si2 N3 Sr Si1 -179.9(3)
C1 N1 Sr N3 118.8(3)
C8 N1 Sr N3 -47.6(3)
C1 N1 Sr N2 -7.6(3)
C8 N1 Sr N2 -174.0(3)
C1 N1 Sr O1 -102.9(3)
C8 N1 Sr O1 90.6(3)
C1 N1 Sr O2 -60.5(5)
C8 N1 Sr O2 133.0(3)
C8 N1 Sr C1 -166.4(5)
C1 N1 Sr Si2 144.4(3)
C8 N1 Sr Si2 -22.0(3)
C1 N1 Sr Si1 96.5(3)
C8 N1 Sr Si1 -69.9(3)
C7 N2 Sr N3 -95.7(3)
C11 N2 Sr N3 96.7(3)
C7 N2 Sr N1 -6.5(3)
C11 N2 Sr N1 -174.2(3)
C7 N2 Sr O1 77.9(3)
C11 N2 Sr O1 -89.7(3)
C7 N2 Sr O2 158.0(3)
C11 N2 Sr O2 -9.6(3)
C7 N2 Sr C1 -10.1(2)
C11 N2 Sr C1 -177.7(4)
C7 N2 Sr Si2 -98.0(3)
C11 N2 Sr Si2 94.4(3)
C7 N2 Sr Si1 -94.8(3)
C11 N2 Sr Si1 97.6(3)
C20 O1 Sr N3 -11.4(6)
C23 O1 Sr N3 161.7(4)
C20 O1 Sr N1 -120.9(6)
C23 O1 Sr N1 52.2(4)
C20 O1 Sr N2 175.9(6)
C23 O1 Sr N2 -11.0(4)
C20 O1 Sr O2 71.9(6)
C23 O1 Sr O2 -115.0(4)
C20 O1 Sr C1 -139.8(6)
C23 O1 Sr C1 33.3(4)
C20 O1 Sr Si2 -6.0(6)
C23 O1 Sr Si2 167.1(4)
C20 O1 Sr Si1 -25.8(7)
C23 O1 Sr Si1 147.3(4)
C27 O2 Sr N3 147.5(4)
C24 O2 Sr N3 -29.0(4)
C27 O2 Sr N1 -33.1(6)
C24 O2 Sr N1 150.4(4)
C27 O2 Sr N2 -80.7(4)
C24 O2 Sr N2 102.8(4)
C27 O2 Sr O1 10.0(4)
C24 O2 Sr O1 -166.5(4)
C27 O2 Sr C1 -65.4(5)
C24 O2 Sr C1 118.2(4)
C27 O2 Sr Si2 124.1(4)
C24 O2 Sr Si2 -52.4(4)
C27 O2 Sr Si1 170.3(4)
C24 O2 Sr Si1 -6.2(4)
N1 C1 Sr N3 -67.6(3)
C2 C1 Sr N3 -14.5(7)
C7 C1 Sr N3 130.0(2)
C2 C1 Sr N1 53.1(6)
C7 C1 Sr N1 -162.4(4)
N1 C1 Sr N2 170.3(3)
C2 C1 Sr N2 -136.6(7)
C7 C1 Sr N2 7.87(19)
N1 C1 Sr O1 76.6(3)
C2 C1 Sr O1 129.7(7)
C7 C1 Sr O1 -85.8(2)
N1 C1 Sr O2 148.8(3)
C2 C1 Sr O2 -158.1(6)
C7 C1 Sr O2 -13.6(3)
N1 C1 Sr Si2 -43.4(3)
C2 C1 Sr Si2 9.7(7)
C7 C1 Sr Si2 154.20(17)
N1 C1 Sr Si1 -85.5(3)
C2 C1 Sr Si1 -32.4(7)
C7 C1 Sr Si1 112.06(19)
C19 Si2 Sr N3 -177.4(3)
C17 Si2 Sr N3 87.8(3)
C18 Si2 Sr N3 -81.7(4)
N3 Si2 Sr N1 -75.1(2)
C19 Si2 Sr N1 107.5(2)
C17 Si2 Sr N1 12.7(3)
C18 Si2 Sr N1 -156.8(3)
N3 Si2 Sr N2 4.1(3)
C19 Si2 Sr N2 -173.3(3)
C17 Si2 Sr N2 91.9(3)
C18 Si2 Sr N2 -77.6(3)
N3 Si2 Sr O1 -171.4(2)
C19 Si2 Sr O1 11.2(2)
C17 Si2 Sr O1 -83.7(3)
C18 Si2 Sr O1 106.8(3)
N3 Si2 Sr O2 112.8(2)
C19 Si2 Sr O2 -64.6(2)
C17 Si2 Sr O2 -159.5(3)
C18 Si2 Sr O2 31.1(3)
N3 Si2 Sr C1 -60.6(2)
C19 Si2 Sr C1 122.0(2)
C17 Si2 Sr C1 27.2(3)
C18 Si2 Sr C1 -142.3(3)
N3 Si2 Sr Si1 0.06(19)
C19 Si2 Sr Si1 -177.3(2)
C17 Si2 Sr Si1 87.8(3)
C18 Si2 Sr Si1 -81.7(3)
C14 Si1 Sr N3 -172.2(3)
C16 Si1 Sr N3 89.9(3)
C15 Si1 Sr N3 -74.9(4)
N3 Si1 Sr N1 117.8(2)
C14 Si1 Sr N1 -54.46(19)
C16 Si1 Sr N1 -152.3(3)
C15 Si1 Sr N1 42.9(3)
N3 Si1 Sr N2 -178.3(2)
C14 Si1 Sr N2 9.49(19)
C16 Si1 Sr N2 -88.4(3)
C15 Si1 Sr N2 106.8(3)
N3 Si1 Sr O1 24.2(3)
C14 Si1 Sr O1 -148.0(3)
C16 Si1 Sr O1 114.1(3)
C15 Si1 Sr O1 -50.7(4)
N3 Si1 Sr O2 -69.6(2)
C14 Si1 Sr O2 118.1(2)
C16 Si1 Sr O2 20.3(3)
C15 Si1 Sr O2 -144.5(3)
N3 Si1 Sr C1 137.2(2)
C14 Si1 Sr C1 -35.03(19)
C16 Si1 Sr C1 -132.9(3)
C15 Si1 Sr C1 62.3(3)
N3 Si1 Sr Si2 -0.1(2)
C14 Si1 Sr Si2 -172.30(19)
C16 Si1 Sr Si2 89.8(2)
C15 Si1 Sr Si2 -75.0(3)
